data_4060718
_journal_name_full Organometallics
_journal_year 2003
_chemical_formula_moiety 'C14 H19 Ge N O3 '
_chemical_formula_sum 'C14 H19 Ge N O3'
_chemical_formula_weight 321.90
_space_group_IT_number 14
_symmetry_cell_setting monoclinic
_symmetry_space_group_name_Hall '-P 2ybc'
_symmetry_space_group_name_H-M 'P 1 21/c 1'
_cell_angle_alpha 90
_cell_angle_beta 107.081(2)
_cell_angle_gamma 90
_cell_formula_units_Z 4
_cell_length_a 9.7012(3)
_cell_length_b 11.2953(4)
_cell_length_c 13.3512(6)
_cell_measurement_temperature 183.2
_cell_volume 1398.47(9)
_diffrn_ambient_temperature 183.2
_exptl_crystal_density_diffrn 1.529
_cod_original_sg_symbol_H-M 'P 21/c'
_cod_original_formula_sum 'C14 H19 Ge N O3 '
_cod_database_code 4060718

loop_
_symmetry_equiv_pos_as_xyz
'  +x,  +y,  +z'
'  -x,1/2+y,1/2-z'
'  -x,  -y,  -z'
'  +x,1/2-y,1/2+z'

loop_
_atom_site_label
_atom_site_fract_x
_atom_site_fract_y
_atom_site_fract_z
_atom_site_U_iso_or_equiv
_atom_site_occupancy
_atom_site_refinement_flags
_atom_site_adp_type
_atom_site_calc_flag
_atom_site_calc_attached_atom
Ge(1) 0.55026(3) 0.22379(3) 0.76368(2) 0.02340(9) 1.000 . Uani d ?
O(1) 0.6130(2) 0.3432(2) 0.6992(2) 0.0286(6) 1.000 . Uani d ?
O(2) 0.4345(2) 0.2536(2) 0.8445(2) 0.0327(7) 1.000 . Uani d ?
O(3) 0.5394(2) 0.0782(2) 0.7079(2) 0.0302(6) 1.000 . Uani d ?
N(1) 0.3507(3) 0.2523(2) 0.6363(2) 0.0245(7) 1.000 . Uani d ?
C(1) 0.5232(4) 0.3896(3) 0.6035(3) 0.0342(10) 1.000 . Uani d ?
C(2) 0.3661(4) 0.3707(3) 0.5953(3) 0.0362(10) 1.000 . Uani d ?
C(3) 0.2926(3) 0.2948(3) 0.7961(3) 0.0364(10) 1.000 . Uani d ?
C(4) 0.2352(4) 0.2447(3) 0.6870(3) 0.0363(10) 1.000 . Uani d ?
C(5) 0.4134(4) 0.0471(3) 0.6261(3) 0.0353(10) 1.000 . Uani d ?
C(6) 0.3489(4) 0.1552(3) 0.5633(3) 0.0347(10) 1.000 . Uani d ?
C(7) 0.7263(4) 0.2088(3) 0.8801(3) 0.0326(9) 1.000 . Uani d ?
C(8) 0.8557(4) 0.1635(3) 0.8861(3) 0.0406(10) 1.000 . Uani d ?
C(9) 0.9068(3) 0.1055(3) 0.8040(3) 0.0387(10) 1.000 . Uani d ?
C(10) 1.0180(4) 0.0211(4) 0.8348(4) 0.0557(13) 1.000 . Uani d ?
C(11) 1.0635(4) -0.0402(4) 0.7596(5) 0.064(2) 1.000 . Uani d ?
C(12) 1.0025(5) -0.0183(4) 0.6553(5) 0.064(2) 1.000 . Uani d ?
C(13) 0.8974(4) 0.0666(3) 0.6241(3) 0.0470(12) 1.000 . Uani d ?
C(14) 0.8501(3) 0.1281(3) 0.6981(3) 0.0377(10) 1.000 . Uani d ?
H(1) 0.5411 0.4721 0.6005 0.041 1.000 . Uiso c ?
H(2) 0.5446 0.3509 0.5467 0.041 1.000 . Uiso c ?
H(3) 0.3094 0.3760 0.5240 0.043 1.000 . Uiso c ?
H(4) 0.3352 0.4291 0.6352 0.043 1.000 . Uiso c ?
H(5) 0.2319 0.2707 0.8367 0.044 1.000 . Uiso c ?
H(6) 0.2935 0.3787 0.7923 0.044 1.000 . Uiso c ?
H(7) 0.1540 0.2893 0.6482 0.044 1.000 . Uiso c ?
H(8) 0.2078 0.1644 0.6905 0.044 1.000 . Uiso c ?
H(9) 0.4382 -0.0090 0.5812 0.042 1.000 . Uiso c ?
H(10) 0.3446 0.0132 0.6557 0.042 1.000 . Uiso c ?
H(11) 0.2525 0.1390 0.5230 0.042 1.000 . Uiso c ?
H(12) 0.4042 0.1763 0.5179 0.042 1.000 . Uiso c ?
H(13) 0.7187 0.2393 0.9445 0.039 1.000 . Uiso c ?
H(14) 0.9253 0.1693 0.9529 0.049 1.000 . Uiso c ?
H(15) 1.0623 0.0060 0.9071 0.067 1.000 . Uiso c ?
H(16) 1.1376 -0.0979 0.7811 0.076 1.000 . Uiso c ?
H(17) 1.0327 -0.0617 0.6045 0.077 1.000 . Uiso c ?
H(18) 0.8568 0.0836 0.5517 0.056 1.000 . Uiso c ?
H(19) 0.7773 0.1867 0.6754 0.045 1.000 . Uiso c ?

loop_
_atom_site_aniso_label
_atom_site_aniso_U_11
_atom_site_aniso_U_22
_atom_site_aniso_U_33
_atom_site_aniso_U_12
_atom_site_aniso_U_13
_atom_site_aniso_U_23
Ge(1) 0.0238(2) 0.0215(2) 0.0245(2) -0.0010(2) 0.00645(12) 0.0008(2)
O(1) 0.0274(12) 0.0245(12) 0.0334(12) -0.0018(9) 0.0080(10) 0.0058(10)
O(2) 0.0311(13) 0.044(2) 0.0237(11) 0.0013(10) 0.0095(10) -0.0015(10)
O(3) 0.0287(12) 0.0214(12) 0.0374(13) 0.0012(9) 0.0049(10) -0.0005(10)
N(1) 0.025(1) 0.023(2) 0.0240(13) -0.0012(10) 0.0059(11) 0.0007(10)
C(1) 0.045(2) 0.027(2) 0.032(2) 0.000(2) 0.014(2) 0.005(2)
C(2) 0.037(2) 0.027(2) 0.039(2) 0.002(2) 0.002(2) 0.007(2)
C(3) 0.031(2) 0.048(2) 0.035(2) 0.001(2) 0.016(2) -0.001(2)
C(4) 0.025(2) 0.043(2) 0.042(2) 0.002(2) 0.010(2) 0.001(2)
C(5) 0.042(2) 0.026(2) 0.035(2) -0.002(2) 0.007(2) -0.004(2)
C(6) 0.037(2) 0.030(2) 0.031(2) -0.002(2) 0.001(1) -0.006(2)
C(7) 0.036(2) 0.027(2) 0.032(2) -0.006(2) 0.004(1) 0.001(1)
C(8) 0.031(2) 0.036(2) 0.044(2) -0.004(2) -0.006(2) 0.006(2)
C(9) 0.021(2) 0.025(2) 0.065(3) -0.002(1) 0.005(2) 0.006(2)
C(10) 0.027(2) 0.043(3) 0.088(3) -0.002(2) 0.004(2) 0.019(2)
C(11) 0.031(2) 0.034(2) 0.133(5) 0.010(2) 0.035(3) 0.012(3)
C(12) 0.044(3) 0.037(3) 0.125(5) -0.004(2) 0.045(3) -0.007(3)
C(13) 0.035(2) 0.037(2) 0.076(3) -0.005(2) 0.027(2) -0.009(2)
C(14) 0.027(2) 0.028(2) 0.059(3) -0.001(2) 0.015(2) -0.001(2)

loop_
_geom_bond_atom_site_label_1
_geom_bond_atom_site_label_2
_geom_bond_distance
_geom_bond_site_symmetry_1
_geom_bond_site_symmetry_2
_geom_bond_publ_flag
Ge(1) O(1) 1.799(2) . . ?
Ge(1) O(2) 1.803(2) . . ?
Ge(1) O(3) 1.796(2) . . ?
Ge(1) N(1) 2.193(2) . . ?
Ge(1) C(7) 1.950(3) . . ?
O(1) C(1) 1.418(3) . . ?
O(2) C(3) 1.416(4) . . ?
O(3) C(5) 1.423(4) . . ?
N(1) C(2) 1.470(4) . . ?
N(1) C(4) 1.472(4) . . ?
N(1) C(6) 1.465(4) . . ?
C(1) C(2) 1.511(5) . . ?
C(1) H(1) 0.95 . . no
C(1) H(2) 0.95 . . no
C(2) H(3) 0.95 . . no
C(2) H(4) 0.95 . . no
C(3) C(4) 1.509(5) . . ?
C(3) H(5) 0.95 . . no
C(3) H(6) 0.95 . . no
C(4) H(7) 0.95 . . no
C(4) H(8) 0.95 . . no
C(5) C(6) 1.509(4) . . ?
C(5) H(9) 0.95 . . no
C(5) H(10) 0.95 . . no
C(6) H(11) 0.95 . . no
C(6) H(12) 0.95 . . no
C(7) C(8) 1.336(4) . . ?
C(7) H(13) 0.95 . . no
C(8) C(9) 1.482(5) . . ?
C(8) H(14) 0.95 . . no
C(9) C(10) 1.407(5) . . ?
C(9) C(14) 1.382(5) . . ?
C(10) C(11) 1.394(6) . . ?
C(10) H(15) 0.95 . . no
C(11) C(12) 1.367(6) . . ?
C(11) H(16) 0.95 . . no
C(12) C(13) 1.372(5) . . ?
C(12) H(17) 0.95 . . no
C(13) C(14) 1.391(5) . . ?
C(13) H(18) 0.95 . . no
C(14) H(19) 0.95 . . no
